data_4125792
loop_
_publ_author_name
'Solola, Lukman A.'
'Zabula, Alexander V.'
'Dorfner, Walter L.'
'Manor, Brian C.'
'Carroll, Patrick J.'
'Schelter, Eric J.'

_publ_section_title
;
 Cerium(IV) Imido Complexes: Structural, Computational, and Reactivity
 Studies.
;
_journal_issue 6
_journal_name_full 'Journal of the American Chemical Society'
_journal_page_first 2435
_journal_page_last 2442
_journal_paper_doi 10.1021/jacs.6b12369
_journal_volume 139
_journal_year 2017
_chemical_formula_moiety 'C49 H66 Ce F6 Li N5 O5'
_chemical_formula_sum 'C49 H66 Ce F6 Li N5 O5'
_chemical_formula_weight 1066.12
_space_group_crystal_system orthorhombic
_space_group_IT_number 61
_space_group_name_Hall '-P 2ac 2ab'
_space_group_name_H-M_alt 'P b c a'
_symmetry_space_group_name_Hall '-P 2ac 2ab'
_symmetry_space_group_name_H-M 'P b c a'
_atom_sites_solution_hydrogens geom
_atom_sites_solution_primary direct
_audit_creation_date 2016-02-24
_audit_creation_method
;
Olex2 1.2
(compiled 2016.02.19 svn.r3266 for OlexSys, GUI svn.r5155)
;
_cell_angle_alpha 90
_cell_angle_beta 90
_cell_angle_gamma 90
_cell_formula_units_Z 8
_cell_length_a 19.7839(5)
_cell_length_b 19.5288(4)
_cell_length_c 25.0902(5)
_cell_measurement_reflns_used 9578
_cell_measurement_temperature 100
_cell_measurement_theta_max 26.69
_cell_measurement_theta_min 2.31
_cell_volume 9693.7(4)
_computing_data_collection 'Bruker APEX2 v2014.11-0'
_computing_data_reduction 'Bruker SAINT v8.34A'
_computing_publication_material 'Olex2 (Dolomanov et al., 2009)'
_computing_structure_refinement 'XL (Sheldrick, 2008)'
_computing_structure_solution 'ShelXS-1997 (Sheldrick, 2008)'
_diffrn_ambient_temperature 100
_diffrn_measured_fraction_theta_full 1.000
_diffrn_measured_fraction_theta_max 0.998
_diffrn_measurement_device 'CCD Area Detector'
_diffrn_measurement_device_type 'Bruker APEXII'
_diffrn_measurement_method '\w and \f scans'
_diffrn_radiation_monochromator graphite
_diffrn_radiation_type MoK\a
_diffrn_radiation_wavelength 0.71073
_diffrn_reflns_av_R_equivalents 0.1164
_diffrn_reflns_av_unetI/netI 0.0375
_diffrn_reflns_Laue_measured_fraction_full 1.000
_diffrn_reflns_Laue_measured_fraction_max 0.998
_diffrn_reflns_limit_h_max 25
_diffrn_reflns_limit_h_min -25
_diffrn_reflns_limit_k_max 25
_diffrn_reflns_limit_k_min -25
_diffrn_reflns_limit_l_max 32
_diffrn_reflns_limit_l_min -32
_diffrn_reflns_number 302411
_diffrn_reflns_point_group_measured_fraction_full 1.000
_diffrn_reflns_point_group_measured_fraction_max 0.998
_diffrn_reflns_theta_full 25.242
_diffrn_reflns_theta_max 27.561
_diffrn_reflns_theta_min 1.623
_diffrn_source 'sealed tube'
_exptl_absorpt_coefficient_mu 1.013
_exptl_absorpt_correction_T_max 0.7456
_exptl_absorpt_correction_T_min 0.7272
_exptl_absorpt_correction_type multi-scan
_exptl_absorpt_process_details 'SADABS v2014/4'
_exptl_crystal_colour black
_exptl_crystal_density_diffrn 1.461
_exptl_crystal_description plank
_exptl_crystal_F_000 4400
_exptl_crystal_size_max 0.15
_exptl_crystal_size_mid 0.08
_exptl_crystal_size_min 0.02
_refine_diff_density_max 3.429
_refine_diff_density_min -1.278
_refine_diff_density_rms 0.117
_refine_ls_extinction_method none
_refine_ls_goodness_of_fit_ref 1.046
_refine_ls_hydrogen_treatment constr
_refine_ls_matrix_type full
_refine_ls_number_parameters 613
_refine_ls_number_reflns 11195
_refine_ls_number_restraints 31
_refine_ls_restrained_S_all 1.054
_refine_ls_R_factor_all 0.0805
_refine_ls_R_factor_gt 0.0515
_refine_ls_shift/su_max 0.016
_refine_ls_shift/su_mean 0.000
_refine_ls_structure_factor_coef Fsqd
_refine_ls_weighting_details 'w=1/[\s^2^(Fo^2^)+(0.0483P)^2^+46.2502P] where P=(Fo^2^+2Fc^2^)/3'
_refine_ls_weighting_scheme calc
_refine_ls_wR_factor_gt 0.1174
_refine_ls_wR_factor_ref 0.1314
_reflns_number_gt 8130
_reflns_number_total 11195
_reflns_threshold_expression 'I > 2\s(I)'
_cod_data_source_file ja6b12369_si_002.cif
_cod_data_source_block Compound_2-LiTHF/Et2O
_cod_database_code 4125792

loop_
_space_group_symop_operation_xyz
'x, y, z'
'-x+1/2, y+1/2, z'
'x, -y+1/2, z+1/2'
'-x+1/2, -y, z+1/2'
'-x, -y, -z'
'x-1/2, -y-1/2, -z'
'-x, y-1/2, -z-1/2'
'x-1/2, y, -z-1/2'

loop_
_atom_site_label
_atom_site_type_symbol
_atom_site_fract_x
_atom_site_fract_y
_atom_site_fract_z
_atom_site_U_iso_or_equiv
_atom_site_adp_type
_atom_site_occupancy
_atom_site_site_symmetry_order
_atom_site_calc_flag
_atom_site_refinement_flags_posn
_atom_site_refinement_flags_adp
Ce1 Ce 0.24136(2) 0.60729(2) 0.36500(2) 0.01938(8) Uani 1 1 d . .
O1 O 0.35711(15) 0.60564(16) 0.36062(11) 0.0230(6) Uani 1 1 d . .
O2 O 0.18182(15) 0.68526(15) 0.32035(12) 0.0229(7) Uani 1 1 d . .
O3 O 0.18905(16) 0.50951(15) 0.38322(13) 0.0249(7) Uani 1 1 d . .
N1 N 0.35445(18) 0.59795(18) 0.41765(14) 0.0204(7) Uani 1 1 d . .
N2 N 0.20659(17) 0.73525(18) 0.35759(14) 0.0206(8) Uani 1 1 d . .
N3 N 0.14724(18) 0.54698(18) 0.42001(14) 0.0203(8) Uani 1 1 d . .
N4 N 0.22455(18) 0.67509(18) 0.47593(14) 0.0208(8) Uani 1 1 d . .
N5 N 0.2598(2) 0.5669(2) 0.28765(14) 0.0257(8) Uani 1 1 d . .
C1 C 0.2856(2) 0.6618(2) 0.50872(18) 0.0232(9) Uani 1 1 d . .
H1a H 0.2910 0.6118 0.5134 0.031 Uiso 1 1 calc R .
H1b H 0.2792 0.6823 0.5444 0.031 Uiso 1 1 calc R .
C2 C 0.3491(2) 0.6905(2) 0.48420(17) 0.0211(9) Uani 1 1 d . .
C3 C 0.3756(2) 0.7516(2) 0.50455(19) 0.0263(10) Uani 1 1 d . .
H3 H 0.3556 0.7713 0.5354 0.035 Uiso 1 1 calc R .
C4 C 0.4301(2) 0.7842(2) 0.4811(2) 0.0302(11) Uani 1 1 d . .
H4 H 0.4465 0.8262 0.4952 0.040 Uiso 1 1 calc R .
C5 C 0.4603(2) 0.7552(3) 0.4370(2) 0.0304(11) Uani 1 1 d . .
H5 H 0.4975 0.7773 0.4203 0.040 Uiso 1 1 calc R .
C6 C 0.4362(2) 0.6935(2) 0.41696(19) 0.0268(10) Uani 1 1 d . .
H6 H 0.4576 0.6734 0.3869 0.036 Uiso 1 1 calc R .
C7 C 0.3813(2) 0.6606(2) 0.44033(17) 0.0210(9) Uani 1 1 d . .
C8 C 0.3908(2) 0.5323(2) 0.43290(18) 0.0237(9) Uani 1 1 d . .
C9 C 0.3536(2) 0.4735(2) 0.4056(2) 0.0283(10) Uani 1 1 d . .
H9a H 0.3056 0.4752 0.4151 0.043 Uiso 1 1 calc GR .
H9b H 0.3729 0.4298 0.4173 0.043 Uiso 1 1 calc GR .
H9C H 0.3585 0.4778 0.3669 0.043 Uiso 1 1 calc GR .
C10 C 0.4648(2) 0.5338(3) 0.4158(2) 0.0321(11) Uani 1 1 d . .
H10a H 0.4677 0.5444 0.3777 0.048 Uiso 1 1 calc GR .
H10b H 0.4854 0.4889 0.4226 0.048 Uiso 1 1 calc GR .
H10c H 0.4889 0.5689 0.4362 0.048 Uiso 1 1 calc GR .
C11 C 0.3854(3) 0.5222(2) 0.49312(19) 0.0305(11) Uani 1 1 d . .
H11a H 0.4031 0.5628 0.5114 0.046 Uiso 1 1 calc GR .
H11b H 0.4118 0.4819 0.5036 0.046 Uiso 1 1 calc GR .
H11c H 0.3380 0.5154 0.5030 0.046 Uiso 1 1 calc GR .
C12 C 0.2153(2) 0.7506(2) 0.47196(18) 0.0225(9) Uani 1 1 d . .
H12a H 0.2556 0.7707 0.4545 0.030 Uiso 1 1 calc R .
H12b H 0.2124 0.7699 0.5084 0.030 Uiso 1 1 calc R .
C13 C 0.1528(2) 0.7712(2) 0.44098(18) 0.0212(9) Uani 1 1 d . .
C14 C 0.0969(2) 0.7975(2) 0.4681(2) 0.0274(10) Uani 1 1 d . .
H14 H 0.0992 0.8040 0.5056 0.036 Uiso 1 1 calc R .
C15 C 0.0384(2) 0.8139(2) 0.4411(2) 0.0324(11) Uani 1 1 d . .
H15 H 0.0011 0.8329 0.4598 0.043 Uiso 1 1 calc R .
C16 C 0.0339(2) 0.8029(3) 0.3866(2) 0.0328(11) Uani 1 1 d . .
H16 H -0.0067 0.8132 0.3681 0.044 Uiso 1 1 calc R .
C17 C 0.0888(2) 0.7767(2) 0.3593(2) 0.0292(10) Uani 1 1 d . .
H17 H 0.0856 0.7686 0.3221 0.039 Uiso 1 1 calc R .
C18 C 0.1490(2) 0.7622(2) 0.38609(18) 0.0226(9) Uani 1 1 d . .
C19 C 0.2481(2) 0.7882(2) 0.32695(17) 0.0225(9) Uani 1 1 d . .
C20 C 0.3084(2) 0.7510(2) 0.30382(19) 0.0270(10) Uani 1 1 d . .
H20a H 0.2928 0.7144 0.2801 0.041 Uiso 1 1 calc GR .
H20b H 0.3353 0.7311 0.3328 0.041 Uiso 1 1 calc GR .
H20c H 0.3364 0.7833 0.2836 0.041 Uiso 1 1 calc GR .
C21 C 0.2067(2) 0.8207(2) 0.2828(2) 0.0299(11) Uani 1 1 d . .
H21a H 0.2367 0.8458 0.2587 0.045 Uiso 1 1 calc GR .
H21b H 0.1736 0.8523 0.2983 0.045 Uiso 1 1 calc GR .
H21c H 0.1829 0.7848 0.2629 0.045 Uiso 1 1 calc GR .
C22 C 0.2735(2) 0.8430(2) 0.36562(19) 0.0270(9) Uani 1 1 d . .
H22a H 0.3066 0.8227 0.3900 0.041 Uiso 1 1 calc GR .
H22b H 0.2354 0.8612 0.3861 0.041 Uiso 1 1 calc GR .
H22c H 0.2949 0.8802 0.3455 0.041 Uiso 1 1 calc GR .
C23 C 0.1646(2) 0.6474(2) 0.50485(19) 0.0239(9) Uani 1 1 d . .
H23a H 0.1234 0.6568 0.4838 0.032 Uiso 1 1 calc R .
H23b H 0.1601 0.6713 0.5395 0.032 Uiso 1 1 calc R .
C24 C 0.1700(2) 0.5713(2) 0.51459(19) 0.0254(10) Uani 1 1 d . .
C25 C 0.1855(3) 0.5479(3) 0.56585(19) 0.0316(11) Uani 1 1 d . .
H25 H 0.1874 0.5796 0.5945 0.042 Uiso 1 1 calc R .
C26 C 0.1981(3) 0.4793(3) 0.5754(2) 0.0358(12) Uani 1 1 d . .
H26 H 0.2091 0.4640 0.6103 0.048 Uiso 1 1 calc R .
C27 C 0.1945(3) 0.4331(3) 0.5338(2) 0.0368(12) Uani 1 1 d . .
H27 H 0.2039 0.3860 0.5401 0.049 Uiso 1 1 calc R .
C28 C 0.1773(2) 0.4547(2) 0.4833(2) 0.0301(11) Uani 1 1 d . .
H28 H 0.1748 0.4224 0.4551 0.040 Uiso 1 1 calc R .
C29 C 0.1636(2) 0.5238(2) 0.47328(18) 0.0242(9) Uani 1 1 d . .
C30 C 0.0736(2) 0.5370(2) 0.4040(2) 0.0273(10) Uani 1 1 d . .
C31 C 0.0679(2) 0.5591(3) 0.3459(2) 0.0324(11) Uani 1 1 d . .
H31a H 0.0825 0.6069 0.3424 0.049 Uiso 1 1 calc GR .
H31b H 0.0208 0.5549 0.3341 0.049 Uiso 1 1 calc GR .
H31c H 0.0967 0.5299 0.3237 0.049 Uiso 1 1 calc GR .
C32 C 0.0521(3) 0.4623(3) 0.4088(2) 0.0342(11) Uani 1 1 d . .
H32a H 0.0836 0.4334 0.3888 0.051 Uiso 1 1 calc GR .
H32b H 0.0064 0.4568 0.3943 0.051 Uiso 1 1 calc GR .
H32c H 0.0524 0.4488 0.4464 0.051 Uiso 1 1 calc GR .
C33 C 0.0293(3) 0.5823(3) 0.4384(2) 0.0377(12) Uani 1 1 d . .
H33a H 0.0374 0.5718 0.4761 0.057 Uiso 1 1 calc GR .
H33b H -0.0183 0.5739 0.4299 0.057 Uiso 1 1 calc GR .
H33c H 0.0401 0.6304 0.4316 0.057 Uiso 1 1 calc GR .
C34 C 0.2204(2) 0.5565(2) 0.24425(17) 0.0218(9) Uani 1 1 d . .
C35 C 0.1995(2) 0.4911(2) 0.22694(17) 0.0226(9) Uani 1 1 d . .
H35 H 0.2110 0.4522 0.2478 0.030 Uiso 1 1 calc R .
C36 C 0.1627(2) 0.4817(2) 0.18058(18) 0.0241(9) Uani 1 1 d . .
C37 C 0.1428(3) 0.5365(3) 0.14903(19) 0.0310(11) Uani 1 1 d . .
H37 H 0.1181 0.5299 0.1170 0.041 Uiso 1 1 calc R .
C38 C 0.1607(2) 0.6011(3) 0.16644(19) 0.0299(10) Uani 1 1 d . .
C39 C 0.1976(2) 0.6119(2) 0.21221(18) 0.0266(9) Uani 1 1 d . .
H39 H 0.2081 0.6575 0.2226 0.035 Uiso 1 1 calc R .
C40 C 0.1469(3) 0.4103(3) 0.1636(2) 0.0330(11) Uani 1 1 d . .
F1 F 0.1147(2) 0.37412(17) 0.20132(14) 0.0543(10) Uani 1 1 d . .
F2 F 0.1084(2) 0.40607(19) 0.12042(16) 0.0676(12) Uani 1 1 d . .
F3 F 0.20277(18) 0.37372(18) 0.15263(17) 0.0576(10) Uani 1 1 d . .
C41 C 0.1444(4) 0.6621(3) 0.1323(3) 0.0524(17) Uani 1 1 d . .
F4 F 0.0892(2) 0.6531(2) 0.10288(19) 0.0827(15) Uani 1 1 d . .
F5 F 0.1946(3) 0.6778(3) 0.0990(2) 0.110(2) Uani 1 1 d . .
F6 F 0.1362(4) 0.7184(2) 0.1579(2) 0.111(2) Uani 1 1 d . .
Li1 Li 0.3619(5) 0.5662(6) 0.2888(4) 0.047(3) Uani 1 1 d . .
O4 O 0.4049(2) 0.4797(3) 0.26104(16) 0.0582(13) Uani 1 1 d . .
C42 C 0.4663(3) 0.4468(3) 0.2747(2) 0.0440(14) Uani 1 1 d . .
H42a H 0.4615 0.4230 0.3093 0.059 Uiso 1 1 calc R .
H42b H 0.5029 0.4811 0.2779 0.059 Uiso 1 1 calc R .
C43 C 0.4833(4) 0.3960(4) 0.2315(3) 0.0574(18) Uani 1 1 d . .
H43a H 0.4939 0.3506 0.2469 0.076 Uiso 1 1 calc R .
H43b H 0.5225 0.4118 0.2103 0.076 Uiso 1 1 calc R .
C44 C 0.4193(3) 0.3925(3) 0.1970(2) 0.0460(14) Uani 1 1 d . .
H44a H 0.4307 0.3875 0.1587 0.061 Uiso 1 1 calc R .
H44b H 0.3898 0.3541 0.2079 0.061 Uiso 1 1 calc R .
C45 C 0.3866(3) 0.4608(3) 0.2082(2) 0.0452(14) Uani 1 1 d . .
H45a H 0.4028 0.4956 0.1825 0.060 Uiso 1 1 calc R .
H45b H 0.3369 0.4571 0.2050 0.060 Uiso 1 1 calc R .
O5 O 0.4016(2) 0.6354(3) 0.2289(2) 0.0765(17) Uani 1 1 d D U
C46 C 0.4574(3) 0.6846(4) 0.2243(4) 0.100(3) Uani 1 1 d D U
H46a H 0.4427 0.7321 0.2318 0.133 Uiso 1 1 calc R .
H46b H 0.4796 0.6825 0.1890 0.133 Uiso 1 1 calc R .
C47 C 0.5023(5) 0.6563(6) 0.2683(3) 0.116(4) Uani 1 1 d D U
H47a H 0.5434 0.6839 0.2709 0.175 Uiso 1 1 calc R .
H47b H 0.4779 0.6578 0.3023 0.175 Uiso 1 1 calc R .
H47c H 0.5144 0.6088 0.2600 0.175 Uiso 1 1 calc R .
C48 C 0.3680(4) 0.6381(4) 0.1789(3) 0.069(2) Uani 1 1 d D U
H48a H 0.3286 0.6069 0.1806 0.091 Uiso 1 1 calc R .
H48b H 0.3992 0.6195 0.1516 0.091 Uiso 1 1 calc R .
C49 C 0.3435(6) 0.7067(4) 0.1597(4) 0.108(3) Uani 1 1 d D U
H49a H 0.3214 0.7014 0.1249 0.162 Uiso 1 1 calc R .
H49b H 0.3110 0.7254 0.1854 0.162 Uiso 1 1 calc R .
H49c H 0.3819 0.7380 0.1562 0.162 Uiso 1 1 calc R .

loop_
_atom_site_aniso_label
_atom_site_aniso_U_11
_atom_site_aniso_U_22
_atom_site_aniso_U_33
_atom_site_aniso_U_23
_atom_site_aniso_U_13
_atom_site_aniso_U_12
Ce1 0.02275(12) 0.01433(11) 0.02107(12) 0.00010(10) -0.00641(9) 0.00216(9)
O1 0.0286(15) 0.0238(15) 0.0167(14) -0.0009(13) -0.0072(12) 0.0058(13)
O2 0.0276(16) 0.0176(15) 0.0235(16) -0.0013(13) -0.0100(13) 0.0015(12)
O3 0.0259(16) 0.0168(15) 0.0319(17) -0.0050(13) -0.0023(13) 0.0024(12)
N1 0.0249(18) 0.0191(19) 0.0171(17) -0.0026(14) -0.0066(14) 0.0025(14)
N2 0.0195(18) 0.0170(17) 0.025(2) 0.0008(15) -0.0029(15) 0.0026(14)
N3 0.0202(18) 0.0165(18) 0.0241(19) -0.0002(15) -0.0046(14) 0.0010(14)
N4 0.0256(19) 0.0156(17) 0.0212(18) 0.0012(15) -0.0012(14) 0.0021(14)
N5 0.033(2) 0.026(2) 0.0179(17) -0.0068(15) -0.0056(16) 0.0077(17)
C1 0.026(2) 0.021(2) 0.022(2) 0.0001(18) -0.0044(18) 0.0029(18)
C2 0.025(2) 0.017(2) 0.022(2) 0.0004(17) -0.0060(17) 0.0019(17)
C3 0.030(2) 0.021(2) 0.028(2) -0.0058(19) -0.0091(19) 0.0054(19)
C4 0.033(3) 0.015(2) 0.042(3) -0.003(2) -0.015(2) -0.0041(19)
C5 0.030(3) 0.027(2) 0.035(3) 0.006(2) -0.007(2) -0.004(2)
C6 0.029(2) 0.021(2) 0.030(2) 0.0009(19) -0.0029(19) 0.0005(18)
C7 0.027(2) 0.016(2) 0.019(2) -0.0003(17) -0.0084(17) 0.0039(17)
C8 0.025(2) 0.017(2) 0.029(2) 0.0014(18) -0.0084(18) 0.0042(17)
C9 0.030(2) 0.018(2) 0.038(3) 0.002(2) -0.010(2) 0.0030(18)
C10 0.026(2) 0.023(2) 0.047(3) -0.001(2) -0.009(2) 0.0066(19)
C11 0.040(3) 0.020(2) 0.031(3) 0.003(2) -0.011(2) 0.007(2)
C12 0.026(2) 0.016(2) 0.025(2) -0.0028(18) -0.0015(18) 0.0019(17)
C13 0.023(2) 0.0135(19) 0.027(2) 0.0026(17) -0.0002(18) 0.0017(16)
C14 0.030(2) 0.016(2) 0.036(3) 0.0017(19) 0.006(2) 0.0032(18)
C15 0.025(2) 0.021(2) 0.051(3) 0.006(2) 0.011(2) 0.0044(19)
C16 0.022(2) 0.027(3) 0.049(3) 0.012(2) -0.004(2) 0.0035(19)
C17 0.024(2) 0.024(2) 0.040(3) 0.005(2) -0.004(2) 0.0029(18)
C18 0.023(2) 0.017(2) 0.028(2) 0.0037(18) 0.0009(18) 0.0024(17)
C19 0.031(2) 0.0170(19) 0.0194(19) 0.0062(16) -0.0007(18) -0.0020(18)
C20 0.033(3) 0.022(2) 0.026(2) 0.0004(19) 0.0041(19) -0.0005(19)
C21 0.032(3) 0.023(2) 0.034(3) 0.010(2) -0.006(2) 0.000(2)
C22 0.035(2) 0.018(2) 0.028(2) -0.0007(19) 0.003(2) -0.0009(17)
C23 0.027(2) 0.018(2) 0.027(2) -0.0011(18) 0.0026(18) -0.0010(17)
C24 0.024(2) 0.024(2) 0.028(2) 0.003(2) -0.0003(18) -0.0024(18)
C25 0.041(3) 0.031(3) 0.023(2) 0.003(2) 0.000(2) -0.006(2)
C26 0.042(3) 0.033(3) 0.033(3) 0.015(2) -0.006(2) -0.007(2)
C27 0.041(3) 0.021(2) 0.048(3) 0.010(2) -0.006(2) -0.003(2)
C28 0.030(3) 0.020(2) 0.041(3) 0.002(2) -0.007(2) -0.0013(19)
C29 0.023(2) 0.020(2) 0.030(2) 0.0005(19) -0.0007(18) -0.0012(18)
C30 0.020(2) 0.023(2) 0.039(3) 0.001(2) -0.0071(19) -0.0005(18)
C31 0.024(2) 0.034(3) 0.039(3) 0.005(2) -0.010(2) -0.005(2)
C32 0.028(3) 0.030(3) 0.044(3) 0.003(2) -0.006(2) -0.008(2)
C33 0.024(3) 0.041(3) 0.048(3) -0.005(3) -0.001(2) 0.004(2)
C34 0.022(2) 0.028(2) 0.016(2) 0.0003(17) 0.0012(16) 0.0030(17)
C35 0.027(2) 0.021(2) 0.020(2) 0.0034(17) -0.0008(17) 0.0018(18)
C36 0.020(2) 0.026(2) 0.026(2) -0.0006(19) -0.0025(17) -0.0072(18)
C37 0.032(3) 0.034(3) 0.027(2) 0.003(2) -0.013(2) -0.005(2)
C38 0.033(3) 0.030(3) 0.027(2) 0.008(2) -0.0066(19) -0.001(2)
C39 0.029(2) 0.023(2) 0.028(2) 0.001(2) -0.0026(18) -0.001(2)
C40 0.036(3) 0.031(3) 0.033(3) -0.002(2) -0.006(2) -0.007(2)
F1 0.074(3) 0.0346(18) 0.054(2) -0.0005(16) 0.0158(19) -0.0209(17)
F2 0.095(3) 0.044(2) 0.064(2) -0.0015(18) -0.049(2) -0.024(2)
F3 0.051(2) 0.0366(19) 0.085(3) -0.0288(19) 0.0135(19) -0.0083(16)
C41 0.081(5) 0.036(3) 0.040(3) 0.008(3) -0.025(3) -0.004(3)
F4 0.082(3) 0.070(3) 0.096(3) 0.036(3) -0.056(3) -0.003(2)
F5 0.101(4) 0.115(4) 0.115(4) 0.088(4) 0.023(3) 0.015(3)
F6 0.215(7) 0.041(3) 0.077(3) 0.004(2) -0.050(4) 0.038(3)
Li1 0.039(5) 0.065(7) 0.036(5) -0.020(5) -0.007(4) 0.017(5)
O4 0.058(3) 0.079(3) 0.038(2) -0.019(2) -0.013(2) 0.040(2)
C42 0.040(3) 0.049(4) 0.042(3) 0.002(3) 0.001(3) 0.015(3)
C43 0.067(4) 0.058(4) 0.047(3) 0.007(3) 0.012(3) 0.024(4)
C44 0.057(4) 0.041(3) 0.040(3) -0.005(3) 0.020(3) -0.008(3)
C45 0.041(3) 0.054(4) 0.041(3) -0.008(3) -0.005(3) 0.006(3)
O5 0.044(3) 0.083(4) 0.103(4) -0.056(3) 0.022(3) -0.023(2)
C46 0.050(4) 0.120(7) 0.129(7) -0.068(6) 0.028(5) -0.011(5)
C47 0.110(8) 0.194(11) 0.046(4) -0.025(6) 0.008(5) 0.007(8)
C48 0.072(5) 0.060(4) 0.074(5) 0.003(4) 0.020(4) -0.005(4)
C49 0.140(9) 0.093(7) 0.092(7) -0.002(6) 0.019(6) -0.019(7)

loop_
_atom_type_symbol
_atom_type_description
_atom_type_scat_dispersion_real
_atom_type_scat_dispersion_imag
_atom_type_scat_source
C C 0.0033 0.0016 'International Tables Vol C Tables 4.2.6.8 and 6.1.1.4'
H H 0.0000 0.0000 'International Tables Vol C Tables 4.2.6.8 and 6.1.1.4'
N N 0.0061 0.0033 'International Tables Vol C Tables 4.2.6.8 and 6.1.1.4'
O O 0.0106 0.0060 'International Tables Vol C Tables 4.2.6.8 and 6.1.1.4'
F F 0.0171 0.0103 'International Tables Vol C Tables 4.2.6.8 and 6.1.1.4'
Li Li -0.0003 0.0001 'International Tables Vol C Tables 4.2.6.8 and 6.1.1.4'
Ce Ce -0.2486 2.6331 'International Tables Vol C Tables 4.2.6.8 and 6.1.1.4'

loop_
_geom_angle_atom_site_label_1
_geom_angle_atom_site_label_2
_geom_angle_atom_site_label_3
_geom_angle
O1 Ce1 N1 33.43(10)
O1 Ce1 N2 105.93(11)
O1 Ce1 N3 137.25(11)
O2 Ce1 O1 120.91(11)
O2 Ce1 N1 139.22(11)
O2 Ce1 N2 33.55(11)
O2 Ce1 N3 101.42(11)
O3 Ce1 O1 117.60(11)
O3 Ce1 O2 116.44(11)
O3 Ce1 N1 103.63(11)
O3 Ce1 N2 135.95(11)
O3 Ce1 N3 33.59(11)
N2 Ce1 N1 109.33(11)
N2 Ce1 N3 106.50(11)
N3 Ce1 N1 108.31(11)
N5 Ce1 O1 77.29(13)
N5 Ce1 O2 83.41(13)
N5 Ce1 O3 87.06(14)
N5 Ce1 N1 106.84(13)
N5 Ce1 N2 109.69(13)
N5 Ce1 N3 116.05(14)
N1 O1 Ce1 85.3(2)
N1 O1 Li1 150.9(4)
Li1 O1 Ce1 95.6(3)
N2 O2 Ce1 87.54(19)
N3 O3 Ce1 87.9(2)
O1 N1 Ce1 61.32(17)
O1 N1 C7 106.8(3)
O1 N1 C8 108.7(3)
C7 N1 Ce1 117.0(2)
C7 N1 C8 116.1(3)
C8 N1 Ce1 126.4(3)
O2 N2 Ce1 58.91(17)
O2 N2 C18 107.5(3)
O2 N2 C19 108.4(3)
C18 N2 Ce1 121.6(3)
C18 N2 C19 115.3(3)
C19 N2 Ce1 123.0(2)
O3 N3 Ce1 58.55(18)
O3 N3 C29 107.7(3)
O3 N3 C30 108.3(3)
C29 N3 Ce1 118.1(3)
C29 N3 C30 114.7(4)
C30 N3 Ce1 127.0(3)
C1 N4 C12 108.1(3)
C1 N4 C23 108.3(3)
C12 N4 C23 107.1(3)
C34 N5 Ce1 133.7(3)
C34 N5 Li1 125.9(4)
Li1 N5 Ce1 99.3(3)
N4 C1 C2 112.8(4)
C3 C2 C1 118.7(4)
C7 C2 C1 123.1(4)
C7 C2 C3 118.1(4)
C4 C3 C2 122.0(4)
C5 C4 C3 119.3(4)
C4 C5 C6 119.8(5)
C7 C6 C5 121.0(5)
C2 C7 N1 119.5(4)
C6 C7 N1 120.6(4)
C6 C7 C2 119.7(4)
N1 C8 C9 107.1(3)
N1 C8 C10 111.5(4)
N1 C8 C11 109.0(4)
C9 C8 C10 110.5(4)
C9 C8 C11 108.3(4)
C11 C8 C10 110.2(4)
N4 C12 C13 113.5(4)
C14 C13 C12 119.6(4)
C18 C13 C12 121.2(4)
C18 C13 C14 119.2(4)
C15 C14 C13 120.7(5)
C14 C15 C16 120.1(5)
C17 C16 C15 119.8(5)
C16 C17 C18 120.5(5)
C13 C18 N2 119.6(4)
C13 C18 C17 119.8(4)
C17 C18 N2 120.6(4)
N2 C19 C22 109.3(3)
C20 C19 N2 107.0(3)
C20 C19 C21 110.3(4)
C20 C19 C22 108.7(4)
C21 C19 N2 111.1(4)
C21 C19 C22 110.4(4)
N4 C23 C24 112.4(4)
C25 C24 C23 119.0(4)
C29 C24 C23 121.8(4)
C29 C24 C25 119.0(4)
C26 C25 C24 121.0(5)
C27 C26 C25 119.6(5)
C28 C27 C26 120.4(5)
C27 C28 C29 120.6(5)
C24 C29 N3 119.8(4)
C24 C29 C28 119.3(4)
C28 C29 N3 120.8(4)
N3 C30 C31 106.7(4)
C32 C30 N3 111.6(4)
C32 C30 C31 109.1(4)
C33 C30 N3 109.1(4)
C33 C30 C31 109.7(4)
C33 C30 C32 110.6(4)
N5 C34 C35 123.5(4)
N5 C34 C39 121.5(4)
C35 C34 C39 115.0(4)
C36 C35 C34 122.1(4)
C35 C36 C37 121.8(4)
C35 C36 C40 118.3(4)
C37 C36 C40 119.9(4)
C38 C37 C36 116.8(4)
C37 C38 C41 119.3(4)
C39 C38 C37 122.6(4)
C39 C38 C41 117.9(5)
C38 C39 C34 121.5(4)
F1 C40 C36 113.0(4)
F1 C40 F3 104.7(4)
F2 C40 C36 114.4(4)
F2 C40 F1 105.7(4)
F2 C40 F3 105.8(5)
F3 C40 C36 112.5(4)
F4 C41 C38 112.9(5)
F4 C41 F5 107.1(5)
F5 C41 C38 112.3(6)
F6 C41 C38 115.0(5)
F6 C41 F4 106.7(6)
F6 C41 F5 102.0(6)
O1 Li1 N5 87.8(4)
O1 Li1 O4 131.8(6)
O1 Li1 O5 114.1(6)
N5 Li1 O5 110.4(5)
O4 Li1 N5 115.0(6)
O4 Li1 O5 97.5(4)
C42 O4 Li1 131.1(5)
C42 O4 C45 109.0(4)
C45 O4 Li1 115.6(4)
O4 C42 C43 108.4(5)
C42 C43 C44 104.5(5)
C45 C44 C43 102.0(5)
O4 C45 C44 107.2(5)
C46 O5 Li1 137.3(5)
C48 O5 Li1 117.8(5)
C48 O5 C46 104.9(6)
O5 C46 C47 98.2(7)
O5 C48 C49 117.8(7)

loop_
_geom_bond_atom_site_label_1
_geom_bond_atom_site_label_2
_geom_bond_distance
Ce1 O1 2.293(3)
Ce1 O2 2.227(3)
Ce1 O3 2.220(3)
Ce1 N1 2.605(3)
Ce1 N2 2.598(3)
Ce1 N3 2.600(4)
Ce1 N5 2.126(4)
O1 N1 1.440(4)
O1 Li1 1.962(10)
O2 N2 1.437(5)
O3 N3 1.439(5)
N1 C7 1.451(5)
N1 C8 1.519(5)
N2 C18 1.444(5)
N2 C19 1.528(5)
N3 C29 1.448(6)
N3 C30 1.525(6)
N4 C1 1.484(5)
N4 C12 1.489(5)
N4 C23 1.491(6)
N5 C34 1.355(6)
N5 Li1 2.021(11)
C1 C2 1.506(6)
C2 C3 1.402(6)
C2 C7 1.399(6)
C3 C4 1.383(7)
C4 C5 1.380(7)
C5 C6 1.390(7)
C6 C7 1.390(6)
C8 C9 1.525(6)
C8 C10 1.527(7)
C8 C11 1.527(7)
C12 C13 1.516(6)
C13 C14 1.396(6)
C13 C18 1.391(6)
C14 C15 1.381(7)
C15 C16 1.387(8)
C16 C17 1.381(7)
C17 C18 1.397(6)
C19 C20 1.513(6)
C19 C21 1.517(6)
C19 C22 1.529(6)
C23 C24 1.510(6)
C24 C25 1.399(7)
C24 C29 1.397(6)
C25 C26 1.384(7)
C26 C27 1.380(8)
C27 C28 1.378(7)
C28 C29 1.399(6)
C30 C31 1.525(7)
C30 C32 1.523(7)
C30 C33 1.516(7)
C34 C35 1.411(6)
C34 C39 1.422(6)
C35 C36 1.384(6)
C36 C37 1.388(7)
C36 C40 1.491(7)
C37 C38 1.381(7)
C38 C39 1.377(6)
C38 C41 1.501(7)
C40 F1 1.342(6)
C40 F2 1.327(6)
C40 F3 1.345(6)
C41 F4 1.329(7)
C41 F5 1.335(8)
C41 F6 1.283(8)
Li1 O4 2.015(11)
Li1 O5 2.168(13)
O4 C42 1.416(7)
O4 C45 1.422(7)
C42 C43 1.508(8)
C43 C44 1.535(9)
C44 C45 1.509(8)
O5 C46 1.469(7)
O5 C48 1.422(7)
C46 C47 1.520(8)
C48 C49 1.505(8)
